data_4505665
loop_
_publ_author_name
'Price, Christopher P.'
'Grzesiak, Adam L.'
'Kampf, Jeff W.'
'Matzger, Adam J.'

_publ_section_title
;
 Maize 1:&#x2009; A Trimorphic Azo Pigment
;
_journal_issue 6
_journal_name_full 'Crystal Growth &amp; Design'
_journal_page_first 1021
_journal_paper_doi 10.1021/cg025610k
_journal_volume 3
_journal_year 2003
_chemical_formula_sum 'C17 H16 Cl N3 O2'
_chemical_formula_weight 329.78
_chemical_name_systematic
;
 ?
;
_space_group_IT_number 2
_symmetry_cell_setting triclinic
_symmetry_space_group_name_Hall '-P 1'
_symmetry_space_group_name_H-M 'P -1'
_atom_sites_solution_hydrogens difmap
_atom_sites_solution_primary direct
_atom_sites_solution_secondary difmap
_audit_creation_method SHELXL-97
_cell_angle_alpha 72.621(6)
_cell_angle_beta 86.105(6)
_cell_angle_gamma 89.930(6)
_cell_formula_units_Z 4
_cell_length_a 7.953(3)
_cell_length_b 11.194(4)
_cell_length_c 18.708(7)
_cell_measurement_reflns_used 4657
_cell_measurement_temperature 158(2)
_cell_measurement_theta_max 28.34
_cell_measurement_theta_min 3.16
_cell_volume 1585.5(10)
_computing_cell_refinement 'Bruker SMART'
_computing_data_collection 'Bruker SMART'
_computing_data_reduction 'Bruker SHELXTL'
_computing_molecular_graphics 'Bruker SHELXTL'
_computing_publication_material 'Bruker SHELXTL'
_computing_structure_refinement 'Bruker SHELXTL'
_computing_structure_solution 'Bruker SHELXTL'
_diffrn_ambient_temperature 158(2)
_diffrn_detector_area_resol_mean 0.75
_diffrn_measured_fraction_theta_full 0.968
_diffrn_measured_fraction_theta_max 0.968
_diffrn_measurement_device_type 'CCD area detector'
_diffrn_measurement_method 'phi and omega scans'
_diffrn_radiation_monochromator graphite
_diffrn_radiation_source 'sealed tube'
_diffrn_radiation_type MoK\a
_diffrn_radiation_wavelength 0.71073
_diffrn_reflns_av_R_equivalents 0.0321
_diffrn_reflns_av_sigmaI/netI 0.0395
_diffrn_reflns_limit_h_max 10
_diffrn_reflns_limit_h_min -10
_diffrn_reflns_limit_k_max 14
_diffrn_reflns_limit_k_min -14
_diffrn_reflns_limit_l_max 24
_diffrn_reflns_limit_l_min -24
_diffrn_reflns_number 20049
_diffrn_reflns_theta_full 28.47
_diffrn_reflns_theta_max 28.47
_diffrn_reflns_theta_min 3.16
_exptl_absorpt_coefficient_mu 0.254
_exptl_absorpt_correction_T_max 0.977
_exptl_absorpt_correction_T_min 0.881
_exptl_absorpt_correction_type multi-scan
_exptl_crystal_colour yellow
_exptl_crystal_density_diffrn 1.381
_exptl_crystal_density_method 'not measured'
_exptl_crystal_description needle
_exptl_crystal_F_000 688
_exptl_crystal_size_max 0.50
_exptl_crystal_size_mid 0.18
_exptl_crystal_size_min 0.10
_refine_diff_density_max 0.290
_refine_diff_density_min -0.260
_refine_diff_density_rms 0.047
_refine_ls_extinction_method none
_refine_ls_goodness_of_fit_ref 1.033
_refine_ls_hydrogen_treatment refall
_refine_ls_matrix_type full
_refine_ls_number_parameters 544
_refine_ls_number_reflns 7740
_refine_ls_number_restraints 0
_refine_ls_restrained_S_all 1.033
_refine_ls_R_factor_all 0.0515
_refine_ls_R_factor_gt 0.0374
_refine_ls_shift/su_max 0.000
_refine_ls_shift/su_mean 0.000
_refine_ls_structure_factor_coef Fsqd
_refine_ls_weighting_details 'calc w=1/[\s^2^(Fo^2^)+(0.0504P)^2^+0.1232P] where P=(Fo^2^+2Fc^2^)/3'
_refine_ls_weighting_scheme calc
_refine_ls_wR_factor_gt 0.0880
_refine_ls_wR_factor_ref 0.0940
_reflns_number_gt 6410
_reflns_number_total 7740
_reflns_threshold_expression >2sigma(I)
_cod_data_source_file cg025610ksi20021120_063849.cif
_cod_data_source_block formII
_cod_depositor_comments
;
The following automatic conversions were performed:

'_symmetry_cell_setting' value 'Triclinic' changed to 'triclinic'
according to /home/saulius/struct/CIF-dictionaries/cif_core.dic
dictionary named 'cif_core.dic' version 2.4.1 from 2010-06-29.

Automatic conversion script
Id: cif_fix_values 1715 2011-07-08 13:25:40Z adriana 
;
_cod_original_cell_volume 1585.6(10)
_cod_original_sg_symbol_H-M P-1
_cod_database_code 4505665

loop_
_symmetry_equiv_pos_as_xyz
'x, y, z'
'-x, -y, -z'

loop_
_atom_site_label
_atom_site_type_symbol
_atom_site_fract_x
_atom_site_fract_y
_atom_site_fract_z
_atom_site_U_iso_or_equiv
_atom_site_adp_type
_atom_site_occupancy
_atom_site_symmetry_multiplicity
_atom_site_calc_flag
Cl1 Cl 0.30360(7) 0.02394(5) 0.12868(3) 0.03783(14) Uani 1 1 d
Cl2 Cl 0.20113(7) 0.64396(6) 0.37208(3) 0.04203(16) Uani 1 1 d
O1 O 0.15168(17) 0.31662(14) 0.00152(8) 0.0307(3) Uani 1 1 d
O2 O -0.29190(18) 0.41972(15) -0.10870(9) 0.0370(4) Uani 1 1 d
O3 O 0.35341(17) 0.79347(14) 0.50987(7) 0.0298(3) Uani 1 1 d
O4 O 0.81564(19) 0.80308(17) 0.60385(9) 0.0448(4) Uani 1 1 d
N1 N -0.0120(2) 0.10851(16) 0.05995(9) 0.0262(3) Uani 1 1 d
H1A H 0.081(3) 0.156(2) 0.0538(11) 0.023(5) Uiso 1 1 d
N2 N -0.14038(19) 0.15941(16) 0.02214(9) 0.0262(3) Uani 1 1 d
N3 N 0.0221(2) 0.47052(16) -0.08481(9) 0.0261(4) Uani 1 1 d
H3A H -0.065(3) 0.491(2) -0.1038(13) 0.039(7) Uiso 1 1 d
N4 N 0.5155(2) 0.65381(16) 0.44405(9) 0.0262(4) Uani 1 1 d
H4A H 0.430(3) 0.689(2) 0.4545(14) 0.044(7) Uiso 1 1 d
N5 N 0.6474(2) 0.66973(15) 0.47885(9) 0.0257(3) Uani 1 1 d
N6 N 0.4992(2) 0.87510(16) 0.58578(10) 0.0279(4) Uani 1 1 d
H6A H 0.596(3) 0.881(2) 0.6040(13) 0.037(6) Uiso 1 1 d
C1 C 0.1195(3) -0.06724(19) 0.14196(11) 0.0283(4) Uani 1 1 d
C2 C 0.1190(3) -0.1910(2) 0.18765(11) 0.0331(4) Uani 1 1 d
H2B H 0.222(3) -0.218(2) 0.2098(13) 0.033(6) Uiso 1 1 d
C3 C -0.0269(3) -0.2644(2) 0.19755(11) 0.0351(5) Uani 1 1 d
H3B H -0.024(3) -0.355(3) 0.2330(15) 0.053(7) Uiso 1 1 d
C4 C -0.1685(3) -0.2139(2) 0.16234(12) 0.0363(5) Uani 1 1 d
H4B H -0.254(3) -0.265(3) 0.1678(14) 0.054(8) Uiso 1 1 d
C5 C -0.1679(3) -0.0911(2) 0.11663(12) 0.0322(4) Uani 1 1 d
H5B H -0.262(3) -0.053(2) 0.0934(13) 0.034(6) Uiso 1 1 d
C6 C -0.0227(2) -0.01548(19) 0.10578(10) 0.0272(4) Uani 1 1 d
C7 C -0.1295(2) 0.27461(18) -0.02228(10) 0.0238(4) Uani 1 1 d
C8 C 0.0277(2) 0.35636(18) -0.03390(10) 0.0249(4) Uani 1 1 d
C9 C 0.1510(2) 0.56542(18) -0.11032(10) 0.0247(4) Uani 1 1 d
C10 C 0.3120(2) 0.55216(19) -0.08393(11) 0.0264(4) Uani 1 1 d
H10A H 0.339(2) 0.481(2) -0.0475(11) 0.023(5) Uiso 1 1 d
C11 C 0.4310(3) 0.6487(2) -0.11177(12) 0.0308(4) Uani 1 1 d
H11A H 0.536(3) 0.644(2) -0.0938(12) 0.034(6) Uiso 1 1 d
C12 C 0.3909(3) 0.7580(2) -0.16504(11) 0.0332(5) Uani 1 1 d
H12A H 0.469(3) 0.817(2) -0.1848(13) 0.045(7) Uiso 1 1 d
C13 C 0.2316(3) 0.7707(2) -0.19140(11) 0.0331(4) Uani 1 1 d
H13A H 0.203(3) 0.844(2) -0.2258(13) 0.039(6) Uiso 1 1 d
C14 C 0.1089(2) 0.67607(19) -0.16540(11) 0.0286(4) Uani 1 1 d
C15 C -0.0634(3) 0.6927(3) -0.19558(14) 0.0417(5) Uani 1 1 d
H15A H -0.067(4) 0.772(3) -0.2317(17) 0.068(9) Uiso 1 1 d
H15B H -0.151(3) 0.684(3) -0.1539(14) 0.046(7) Uiso 1 1 d
H15C H -0.085(3) 0.619(3) -0.2151(15) 0.056(8) Uiso 1 1 d
C16 C -0.2839(2) 0.31616(19) -0.06147(11) 0.0282(4) Uani 1 1 d
C17 C -0.4355(3) 0.2285(2) -0.04344(15) 0.0372(5) Uani 1 1 d
H17A H -0.534(4) 0.271(4) -0.0625(19) 0.089(11) Uiso 1 1 d
H17B H -0.464(5) 0.205(4) 0.007(2) 0.096(12) Uiso 1 1 d
H17C H -0.407(4) 0.150(3) -0.0559(16) 0.065(8) Uiso 1 1 d
C18 C 0.3913(3) 0.5791(2) 0.35156(11) 0.0335(5) Uani 1 1 d
C19 C 0.4006(4) 0.5182(2) 0.29709(12) 0.0439(6) Uani 1 1 d
H19A H 0.299(3) 0.510(3) 0.2754(15) 0.051(8) Uiso 1 1 d
C20 C 0.5485(4) 0.4646(2) 0.28251(13) 0.0509(7) Uani 1 1 d
H20A H 0.554(4) 0.432(3) 0.2460(17) 0.068(9) Uiso 1 1 d
C21 C 0.6869(4) 0.4702(2) 0.32270(13) 0.0453(6) Uani 1 1 d
H21A H 0.785(3) 0.437(2) 0.3145(13) 0.040(7) Uiso 1 1 d
C22 C 0.6792(3) 0.5329(2) 0.37648(13) 0.0368(5) Uani 1 1 d
H22A H 0.774(3) 0.537(2) 0.4017(13) 0.035(6) Uiso 1 1 d
C23 C 0.5298(3) 0.58889(18) 0.39132(10) 0.0286(4) Uani 1 1 d
C24 C 0.6402(2) 0.73794(17) 0.52465(10) 0.0254(4) Uani 1 1 d
C25 C 0.4844(2) 0.80481(18) 0.53957(10) 0.0243(4) Uani 1 1 d
C26 C 0.3770(2) 0.94800(19) 0.61091(11) 0.0277(4) Uani 1 1 d
C27 C 0.2066(3) 0.9470(2) 0.59514(13) 0.0342(5) Uani 1 1 d
H27A H 0.174(3) 0.903(2) 0.5659(13) 0.038(6) Uiso 1 1 d
C28 C 0.0951(3) 1.0185(2) 0.62356(14) 0.0409(5) Uani 1 1 d
H28A H -0.022(3) 1.020(3) 0.6089(14) 0.058(8) Uiso 1 1 d
C29 C 0.1472(3) 1.0907(2) 0.66604(12) 0.0383(5) Uani 1 1 d
H29A H 0.066(3) 1.140(2) 0.6876(13) 0.045(7) Uiso 1 1 d
C30 C 0.3155(3) 1.0911(2) 0.68098(12) 0.0346(5) Uani 1 1 d
H30A H 0.357(3) 1.139(2) 0.7108(12) 0.036(6) Uiso 1 1 d
C31 C 0.4323(2) 1.02110(18) 0.65401(10) 0.0278(4) Uani 1 1 d
C32 C 0.6152(3) 1.0246(2) 0.67035(13) 0.0340(5) Uani 1 1 d
H32A H 0.637(3) 1.073(3) 0.7039(15) 0.061(8) Uiso 1 1 d
H32B H 0.700(3) 1.059(2) 0.6203(14) 0.052(7) Uiso 1 1 d
H32C H 0.658(3) 0.946(2) 0.6959(12) 0.028(6) Uiso 1 1 d
C33 C 0.8014(2) 0.7458(2) 0.55829(12) 0.0317(4) Uani 1 1 d
C34 C 0.9523(3) 0.6822(3) 0.53477(18) 0.0438(6) Uani 1 1 d
H34A H 1.046(4) 0.693(3) 0.5614(18) 0.086(11) Uiso 1 1 d
H34B H 0.981(4) 0.727(3) 0.482(2) 0.076(10) Uiso 1 1 d
H34C H 0.919(4) 0.600(3) 0.5269(18) 0.075(9) Uiso 1 1 d

loop_
_atom_site_aniso_label
_atom_site_aniso_U_11
_atom_site_aniso_U_22
_atom_site_aniso_U_33
_atom_site_aniso_U_23
_atom_site_aniso_U_13
_atom_site_aniso_U_12
Cl1 0.0356(3) 0.0368(3) 0.0396(3) -0.0081(2) -0.0075(2) -0.0031(2)
Cl2 0.0409(3) 0.0493(4) 0.0392(3) -0.0162(3) -0.0120(2) 0.0013(3)
O1 0.0233(7) 0.0314(7) 0.0355(7) -0.0064(7) -0.0051(5) 0.0003(6)
O2 0.0286(8) 0.0372(9) 0.0435(8) -0.0081(8) -0.0087(6) 0.0042(6)
O3 0.0226(7) 0.0402(8) 0.0301(7) -0.0157(6) -0.0038(5) 0.0012(6)
O4 0.0288(8) 0.0612(11) 0.0585(10) -0.0372(9) -0.0131(7) 0.0058(7)
N1 0.0244(8) 0.0271(9) 0.0267(8) -0.0077(7) 0.0002(6) -0.0017(7)
N2 0.0254(8) 0.0280(9) 0.0263(7) -0.0106(7) 0.0026(6) 0.0013(7)
N3 0.0216(8) 0.0276(9) 0.0290(8) -0.0078(7) -0.0035(7) 0.0026(7)
N4 0.0258(9) 0.0288(9) 0.0247(8) -0.0088(7) -0.0014(7) 0.0006(7)
N5 0.0266(8) 0.0248(8) 0.0251(7) -0.0070(7) 0.0005(6) -0.0028(7)
N6 0.0207(8) 0.0344(9) 0.0329(8) -0.0166(8) -0.0018(7) 0.0006(7)
C1 0.0326(10) 0.0284(10) 0.0248(9) -0.0101(8) 0.0032(8) -0.0025(8)
C2 0.0413(12) 0.0324(11) 0.0244(9) -0.0070(9) -0.0018(8) 0.0026(9)
C3 0.0500(13) 0.0287(11) 0.0255(9) -0.0070(9) 0.0012(9) -0.0015(9)
C4 0.0407(12) 0.0351(11) 0.0322(10) -0.0107(10) 0.0061(9) -0.0095(10)
C5 0.0321(11) 0.0330(11) 0.0302(10) -0.0086(9) 0.0016(9) -0.0019(9)
C6 0.0332(10) 0.0284(10) 0.0208(8) -0.0094(8) 0.0025(8) -0.0002(8)
C7 0.0218(9) 0.0274(10) 0.0238(9) -0.0105(8) 0.0005(7) 0.0013(7)
C8 0.0249(9) 0.0253(9) 0.0248(8) -0.0088(8) 0.0022(7) 0.0002(8)
C9 0.0247(9) 0.0263(9) 0.0230(9) -0.0079(8) 0.0019(7) 0.0011(7)
C10 0.0253(10) 0.0277(10) 0.0258(9) -0.0077(8) -0.0012(7) 0.0033(8)
C11 0.0245(10) 0.0359(11) 0.0342(10) -0.0140(9) -0.0007(8) -0.0018(8)
C12 0.0345(11) 0.0332(11) 0.0314(10) -0.0109(9) 0.0075(8) -0.0085(9)
C13 0.0387(11) 0.0287(10) 0.0287(9) -0.0049(9) 0.0024(8) -0.0006(9)
C14 0.0300(10) 0.0313(10) 0.0248(8) -0.0093(8) 0.0005(7) 0.0008(8)
C15 0.0365(12) 0.0396(13) 0.0399(12) 0.0031(11) -0.0078(10) 0.0015(10)
C16 0.0229(9) 0.0323(11) 0.0325(10) -0.0146(9) -0.0007(8) 0.0013(7)
C17 0.0200(10) 0.0421(13) 0.0513(14) -0.0164(11) -0.0041(10) -0.0001(9)
C18 0.0465(12) 0.0287(10) 0.0244(9) -0.0065(8) -0.0041(9) -0.0030(9)
C19 0.0632(16) 0.0426(13) 0.0289(10) -0.0146(10) -0.0055(10) -0.0085(12)
C20 0.083(2) 0.0432(14) 0.0322(11) -0.0210(11) 0.0039(12) -0.0023(13)
C21 0.0586(16) 0.0401(13) 0.0390(12) -0.0176(11) 0.0108(11) 0.0043(11)
C22 0.0432(13) 0.0334(11) 0.0345(11) -0.0123(10) 0.0025(10) 0.0023(9)
C23 0.0416(11) 0.0229(9) 0.0198(8) -0.0051(8) 0.0017(8) -0.0030(8)
C24 0.0222(9) 0.0267(10) 0.0270(9) -0.0082(8) 0.0009(7) -0.0012(7)
C25 0.0220(9) 0.0268(9) 0.0225(8) -0.0056(8) 0.0003(7) -0.0016(7)
C26 0.0238(9) 0.0297(10) 0.0290(9) -0.0093(8) 0.0036(7) -0.0010(8)
C27 0.0277(10) 0.0381(11) 0.0413(12) -0.0199(10) 0.0034(9) -0.0027(9)
C28 0.0260(11) 0.0441(13) 0.0535(13) -0.0170(11) 0.0030(9) 0.0027(9)
C29 0.0409(12) 0.0328(11) 0.0400(11) -0.0128(10) 0.0143(9) 0.0022(9)
C30 0.0449(13) 0.0289(11) 0.0286(10) -0.0087(9) 0.0084(9) -0.0041(9)
C31 0.0321(10) 0.0262(10) 0.0232(8) -0.0059(8) 0.0047(7) -0.0026(8)
C32 0.0397(12) 0.0339(12) 0.0311(10) -0.0127(10) -0.0081(9) -0.0010(10)
C33 0.0252(10) 0.0329(10) 0.0397(11) -0.0143(9) -0.0046(8) 0.0007(8)
C34 0.0253(11) 0.0468(14) 0.0673(17) -0.0288(14) -0.0051(11) 0.0048(10)

loop_
_atom_type_symbol
_atom_type_description
_atom_type_scat_dispersion_real
_atom_type_scat_dispersion_imag
_atom_type_scat_source
C C 0.0033 0.0016 'International Tables Vol C Tables 4.2.6.8 and 6.1.1.4'
H H 0.0000 0.0000 'International Tables Vol C Tables 4.2.6.8 and 6.1.1.4'
N N 0.0061 0.0033 'International Tables Vol C Tables 4.2.6.8 and 6.1.1.4'
O O 0.0106 0.0060 'International Tables Vol C Tables 4.2.6.8 and 6.1.1.4'
Cl Cl 0.1484 0.1585 'International Tables Vol C Tables 4.2.6.8 and 6.1.1.4'

loop_
_geom_angle_atom_site_label_1
_geom_angle_atom_site_label_2
_geom_angle_atom_site_label_3
_geom_angle
N2 N1 C6 120.29(17)
C7 N2 N1 120.50(16)
C8 N3 C9 129.19(18)
N5 N4 C23 120.08(18)
C24 N5 N4 121.22(17)
C25 N6 C26 129.31(18)
C6 C1 C2 121.40(19)
C6 C1 Cl1 119.40(15)
C2 C1 Cl1 119.19(17)
C3 C2 C1 119.3(2)
C4 C3 C2 119.8(2)
C3 C4 C5 121.0(2)
C4 C5 C6 120.3(2)
C1 C6 N1 118.19(18)
C1 C6 C5 118.22(19)
N1 C6 C5 123.58(19)
N2 C7 C16 113.41(17)
N2 C7 C8 123.33(17)
C16 C7 C8 123.24(17)
O1 C8 N3 123.93(18)
O1 C8 C7 119.98(17)
N3 C8 C7 116.08(17)
C10 C9 C14 120.22(17)
C10 C9 N3 123.21(18)
C14 C9 N3 116.57(17)
C11 C10 C9 119.81(19)
C12 C11 C10 120.6(2)
C11 C12 C13 119.5(2)
C12 C13 C14 121.8(2)
C13 C14 C9 118.07(18)
C13 C14 C15 120.45(19)
C9 C14 C15 121.48(18)
O2 C16 C7 121.91(17)
O2 C16 C17 119.34(19)
C7 C16 C17 118.75(18)
C19 C18 C23 121.6(2)
C19 C18 Cl2 119.51(18)
C23 C18 Cl2 118.88(16)
C20 C19 C18 119.4(2)
C19 C20 C21 120.1(2)
C20 C21 C22 120.8(2)
C21 C22 C23 119.6(2)
N4 C23 C22 122.1(2)
N4 C23 C18 119.46(19)
C22 C23 C18 118.5(2)
N5 C24 C33 113.58(17)
N5 C24 C25 122.87(17)
C33 C24 C25 123.53(17)
O3 C25 N6 124.16(18)
O3 C25 C24 120.16(17)
N6 C25 C24 115.68(16)
C31 C26 C27 120.60(18)
C31 C26 N6 116.79(18)
C27 C26 N6 122.60(19)
C28 C27 C26 118.7(2)
C29 C28 C27 121.4(2)
C28 C29 C30 119.2(2)
C31 C30 C29 121.7(2)
C30 C31 C26 118.33(19)
C30 C31 C32 120.51(19)
C26 C31 C32 121.16(18)
O4 C33 C24 122.17(18)
O4 C33 C34 119.2(2)
C24 C33 C34 118.65(19)

loop_
_geom_bond_atom_site_label_1
_geom_bond_atom_site_label_2
_geom_bond_distance
Cl1 C1 1.746(2)
Cl2 C18 1.745(2)
O1 C8 1.233(2)
O2 C16 1.235(3)
O3 C25 1.238(2)
O4 C33 1.221(3)
N1 N2 1.313(2)
N1 C6 1.396(3)
N2 C7 1.308(2)
N3 C8 1.349(3)
N3 C9 1.429(2)
N4 N5 1.311(2)
N4 C23 1.388(3)
N5 C24 1.306(2)
N6 C25 1.342(3)
N6 C26 1.413(2)
C1 C6 1.394(3)
C1 C2 1.394(3)
C2 C3 1.392(3)
C3 C4 1.377(3)
C4 C5 1.385(3)
C5 C6 1.400(3)
C7 C16 1.477(3)
C7 C8 1.515(3)
C9 C10 1.396(3)
C9 C14 1.411(3)
C10 C11 1.391(3)
C11 C12 1.380(3)
C12 C13 1.383(3)
C13 C14 1.393(3)
C14 C15 1.508(3)
C16 C17 1.510(3)
C18 C19 1.383(3)
C18 C23 1.393(3)
C19 C20 1.369(4)
C20 C21 1.386(4)
C21 C22 1.387(3)
C22 C23 1.392(3)
C24 C33 1.480(3)
C24 C25 1.500(3)
C26 C31 1.399(3)
C26 C27 1.407(3)
C27 C28 1.377(3)
C28 C29 1.373(3)
C29 C30 1.386(3)
C30 C31 1.379(3)
C31 C32 1.510(3)
C33 C34 1.502(3)

loop_
_geom_hbond_atom_site_label_D
_geom_hbond_atom_site_label_H
_geom_hbond_atom_site_label_A
_geom_hbond_distance_DH
_geom_hbond_distance_HA
_geom_hbond_distance_DA
_geom_hbond_angle_DHA
N3 H3A O2 0.80(2) 2.00(3) 2.658(2) 140(2)
N1 H1A O1 0.89(2) 1.84(2) 2.571(2) 137.7(19)
N4 H4A O3 0.82(3) 1.86(3) 2.560(2) 142(2)
N6 H6A O4 0.87(2) 1.95(2) 2.654(2) 137(2)
